data_7018491
loop_
_publ_author_name
'Richards, Victoria J.'
'Argent, Stephen P.'
'Kewley, Adam'
'Blake, Alexander J.'
'Lewis, William'
'Champness, Neil R.'

_publ_section_title
;
 Supramolecular isomers of metal-organic frameworks: the role of a new
 mixed donor imidazolate-carboxylate tetradentate ligand.
;
_journal_issue 14
_journal_name_full 'Dalton transactions (Cambridge, England : 2003)'
_journal_page_first 4020
_journal_page_last 4026
_journal_paper_doi 10.1039/c2dt12055k
_journal_volume 41
_journal_year 2012
_chemical_formula_moiety 'C22 H24 N6 O6, 5(H2 O)'
_chemical_formula_sum 'C22 H34 N6 O11'
_chemical_formula_weight 558.55
_space_group_crystal_system monoclinic
_space_group_IT_number 14
_space_group_name_Hall '-P 2ybc'
_space_group_name_H-M_alt 'P 1 21/c 1'
_symmetry_space_group_name_Hall '-P 2ybc'
_symmetry_space_group_name_H-M 'P 1 21/c 1'
_atom_sites_solution_hydrogens geom
_atom_sites_solution_primary direct
_atom_sites_solution_secondary difmap
_audit_creation_date 2011-08-25
_audit_creation_method
;
Olex2 1.1
(compiled Aug 18 2011 06:34:35, GUI svn.r3819)
;
_cell_angle_alpha 90.00
_cell_angle_beta 105.1417(11)
_cell_angle_gamma 90.00
_cell_formula_units_Z 2
_cell_length_a 11.45636(11)
_cell_length_b 8.63998(9)
_cell_length_c 13.46297(15)
_cell_measurement_reflns_used 9757
_cell_measurement_temperature 90(2)
_cell_measurement_theta_max 74.36
_cell_measurement_theta_min 3.40
_cell_volume 1286.34(2)
_computing_cell_refinement
;
CrysAlisPro, Oxford Diffraction Ltd.,
Version 1.171.33.55 (release 05-01-2010 CrysAlis171 .NET)
(compiled Jan 5 2010,16:28:46)
;
_computing_data_collection
;
CrysAlisPro, Oxford Diffraction Ltd.,
Version 1.171.33.55 (release 05-01-2010 CrysAlis171 .NET)
(compiled Jan 5 2010,16:28:46)
;
_computing_data_reduction
;
CrysAlisPro, Oxford Diffraction Ltd.,
Version 1.171.33.55 (release 05-01-2010 CrysAlis171 .NET)
(compiled Jan 5 2010,16:28:46)
;
_computing_molecular_graphics
;
O. V. Dolomanov, L. J. Bourhis, R. J. Gildea, J. A. K. Howard and H. Puschmann,
OLEX2: a complete structure solution, refinement and analysis program.
J. Appl. Cryst. (2009). 42, 339-341.
;
_computing_publication_material
;
O. V. Dolomanov, L. J. Bourhis, R. J. Gildea, J. A. K. Howard and H. Puschmann,
OLEX2: a complete structure solution, refinement and analysis program.
J. Appl. Cryst. (2009). 42, 339-341.
;
_computing_structure_refinement 'SHELXL97 (Sheldrick, 2008)'
_computing_structure_solution 'SHELXS97 (Sheldrick, 2008)'
_diffrn_ambient_temperature 90.0
_diffrn_detector_area_resol_mean 10.3613
_diffrn_measured_fraction_theta_full 1.000
_diffrn_measured_fraction_theta_max 1.000
_diffrn_measurement_details
;
1 omega -23.00 59.00 1.0000 6.0000
omega____ theta____ kappa____ phi______ frames
- 43.9127 -38.0000 -60.0000 82

2 omega 14.00 111.00 1.0000 6.0000
omega____ theta____ kappa____ phi______ frames
- 43.9127 77.0000 90.0000 97

3 omega 26.00 57.00 1.0000 6.0000
omega____ theta____ kappa____ phi______ frames
- 43.9127 -46.0000 98.0000 31

4 omega 84.00 111.00 1.0000 24.0000
omega____ theta____ kappa____ phi______ frames
- 105.8472 45.0000 0.0000 27

5 omega 38.00 65.00 1.0000 24.0000
omega____ theta____ kappa____ phi______ frames
- 105.8472 -45.0000 30.0000 27

6 omega 38.00 63.00 1.0000 24.0000
omega____ theta____ kappa____ phi______ frames
- 105.8472 -45.0000 150.0000 25

7 omega 87.00 119.00 1.0000 24.0000
omega____ theta____ kappa____ phi______ frames
- 105.8472 45.0000 120.0000 32

8 omega 41.00 69.00 1.0000 24.0000
omega____ theta____ kappa____ phi______ frames
- 105.8472 -45.0000 0.0000 28

9 omega 46.00 73.00 1.0000 24.0000
omega____ theta____ kappa____ phi______ frames
- 105.8472 -45.0000 120.0000 27

10 omega 38.00 66.00 1.0000 24.0000
omega____ theta____ kappa____ phi______ frames
- 105.8472 -45.0000 -30.0000 28

11 omega 126.00 155.00 1.0000 24.0000
omega____ theta____ kappa____ phi______ frames
- 105.8472 45.0000 0.0000 29

12 omega 59.00 103.00 1.0000 24.0000
omega____ theta____ kappa____ phi______ frames
- 105.8472 -77.0000 60.0000 44

13 omega 111.00 136.00 1.0000 24.0000
omega____ theta____ kappa____ phi______ frames
- 105.8472 -77.0000 60.0000 25

14 omega 47.00 137.00 1.0000 24.0000
omega____ theta____ kappa____ phi______ frames
- 105.8472 -15.0000 -150.0000 90

15 omega 38.00 77.00 1.0000 24.0000
omega____ theta____ kappa____ phi______ frames
- 105.8472 -45.0000 90.0000 39

16 omega -98.00 -2.00 1.0000 6.0000
omega____ theta____ kappa____ phi______ frames
- -43.9127 125.0000 -150.0000 96

17 omega 14.00 115.00 1.0000 6.0000
omega____ theta____ kappa____ phi______ frames
- 43.9127 77.0000 -90.0000 101

18 omega 14.00 115.00 1.0000 6.0000
omega____ theta____ kappa____ phi______ frames
- 43.9127 77.0000 -180.0000 101

19 omega 23.00 115.00 1.0000 6.0000
omega____ theta____ kappa____ phi______ frames
- 43.9127 38.0000 30.0000 92

20 omega 35.00 136.00 1.0000 24.0000
omega____ theta____ kappa____ phi______ frames
- 105.8472 -77.0000 30.0000 101

21 omega 35.00 136.00 1.0000 24.0000
omega____ theta____ kappa____ phi______ frames
- 105.8472 -77.0000 -120.0000 101

22 omega 76.00 158.00 1.0000 24.0000
omega____ theta____ kappa____ phi______ frames
- 105.8472 77.0000 30.0000 82

23 omega 83.00 158.00 1.0000 24.0000
omega____ theta____ kappa____ phi______ frames
- 105.8472 45.0000 90.0000 75

24 omega 83.00 158.00 1.0000 24.0000
omega____ theta____ kappa____ phi______ frames
- 105.8472 45.0000 -90.0000 75
;
_diffrn_measurement_device_type 'SuperNova, Single source at offset), Atlas'
_diffrn_measurement_method '\w scans'
_diffrn_orient_matrix_UB_11 0.0015104000
_diffrn_orient_matrix_UB_12 0.1004217000
_diffrn_orient_matrix_UB_13 0.0948902000
_diffrn_orient_matrix_UB_21 -0.1388323000
_diffrn_orient_matrix_UB_22 0.0122514000
_diffrn_orient_matrix_UB_23 -0.0346677000
_diffrn_orient_matrix_UB_31 -0.0104929000
_diffrn_orient_matrix_UB_32 -0.1468619000
_diffrn_orient_matrix_UB_33 0.0620768000
_diffrn_radiation_monochromator mirror
_diffrn_radiation_type 'Cu K\a'
_diffrn_radiation_wavelength 1.5418
_diffrn_reflns_av_R_equivalents 0.013
_diffrn_reflns_av_unetI/netI 0.007
_diffrn_reflns_limit_h_max 13
_diffrn_reflns_limit_h_min -13
_diffrn_reflns_limit_k_max 8
_diffrn_reflns_limit_k_min -10
_diffrn_reflns_limit_l_max 16
_diffrn_reflns_limit_l_min -16
_diffrn_reflns_number 10819
_diffrn_reflns_theta_full 67.49
_diffrn_reflns_theta_max 67.49
_diffrn_reflns_theta_min 4.00
_diffrn_source 'SuperNova (Cu) X-ray Source'
_diffrn_standards_number 0
_exptl_absorpt_coefficient_mu 0.992
_exptl_absorpt_correction_T_max 0.933
_exptl_absorpt_correction_T_min 0.851
_exptl_absorpt_correction_type analytical
_exptl_absorpt_process_details
;
CrysAlisPro, Oxford Diffraction Ltd.,
Version 1.171.33.55 (release 05-01-2010 CrysAlis171 .NET)
(compiled Jan 5 2010,16:28:46)
Analytical numeric absorption correction using a multifaceted crystal
model based on expressions derived by R.C. Clark & J.S. Reid.
(Clark, R. C. & Reid, J. S. (1995). Acta Cryst. A51, 887-897)
;
_exptl_crystal_colour colourless
_exptl_crystal_colour_primary colourless
_exptl_crystal_density_diffrn 1.442
_exptl_crystal_description block
_exptl_crystal_F_000 592
_exptl_crystal_size_max 0.247
_exptl_crystal_size_mid 0.192
_exptl_crystal_size_min 0.087
_refine_diff_density_max 0.22
_refine_diff_density_min -0.32
_refine_diff_density_rms 0.05
_refine_ls_extinction_method none
_refine_ls_goodness_of_fit_ref 1.063
_refine_ls_hydrogen_treatment mixed
_refine_ls_matrix_type full
_refine_ls_number_parameters 214
_refine_ls_number_reflns 2315
_refine_ls_number_restraints 14
_refine_ls_restrained_S_all 1.07
_refine_ls_R_factor_all 0.0395
_refine_ls_R_factor_gt 0.0377
_refine_ls_shift/su_max 0.000
_refine_ls_shift/su_mean 0.000
_refine_ls_structure_factor_coef Fsqd
_refine_ls_weighting_details 'calc w=1/[\s^2^(Fo^2^)+(0.057P)^2^+0.657P] where P=(Fo^2^+2Fc^2^)/3'
_refine_ls_weighting_scheme calc
_refine_ls_wR_factor_gt 0.102
_refine_ls_wR_factor_ref 0.104
_reflns_number_gt 2184
_reflns_number_total 2315
_reflns_threshold_expression I>2\s(I)
_cod_data_source_file c2dt12055k.txt
_cod_data_source_block biptah2
_cod_database_code 7018491
_chemical_oxdiff_usercomment 'CUVRLC #9610 IN FOMBLIN FILM ON MICROMOUNT FOR VJR/NRC'

loop_
_space_group_symop_id
_space_group_symop_operation_xyz
1 'x, y, z'
2 '-x, y+1/2, -z+1/2'
3 '-x, -y, -z'
4 'x, -y-1/2, z-1/2'

loop_
_atom_site_label
_atom_site_type_symbol
_atom_site_fract_x
_atom_site_fract_y
_atom_site_fract_z
_atom_site_U_iso_or_equiv
_atom_site_adp_type
_atom_site_occupancy
_atom_site_symmetry_multiplicity
_atom_site_calc_flag
_atom_site_refinement_flags
_atom_site_disorder_assembly
_atom_site_disorder_group
O22 O 0.60181(10) 0.21895(11) 0.70848(8) 0.0258(3) Uani 1 1 d . . .
O42 O 0.82679(11) 0.43865(14) 0.54724(9) 0.0359(3) Uani 1 1 d . . .
O43 O 0.78840(9) 0.48474(14) 0.69851(8) 0.0286(3) Uani 1 1 d . . .
N23 N 0.53283(11) 0.43003(13) 0.77624(8) 0.0191(3) Uani 1 1 d . . .
H23 H 0.5086 0.5266 0.7650 0.023 Uiso 1 1 calc R . .
N31 N 0.85285(11) 0.49596(14) 1.02991(9) 0.0238(3) Uani 1 1 d . . .
N33 N 1.00090(12) 0.54277(16) 1.16277(9) 0.0299(3) Uani 1 1 d . . .
H33 H 1.0609 0.5289 1.2181 0.036 Uiso 1 1 calc R . .
C11 C 0.53377(13) 0.43463(15) 0.59837(10) 0.0203(3) Uani 1 1 d . . .
C12 C 0.62347(13) 0.47992(15) 0.55051(10) 0.0203(3) Uani 1 1 d . . .
C13 C 0.58779(13) 0.54466(15) 0.45230(10) 0.0211(3) Uani 1 1 d . . .
H13 H 0.6478 0.5754 0.4192 0.025 Uiso 1 1 calc R . .
C21 C 0.56179(12) 0.35284(16) 0.70049(10) 0.0199(3) Uani 1 1 d . . .
C41 C 0.75710(13) 0.46571(16) 0.60233(11) 0.0223(3) Uani 1 1 d . . .
C24 C 0.53922(13) 0.36297(16) 0.87704(10) 0.0217(3) Uani 1 1 d . . .
H24A H 0.5590 0.2515 0.8760 0.026 Uiso 1 1 calc R . .
H24B H 0.4592 0.3721 0.8916 0.026 Uiso 1 1 calc R . .
C25 C 0.63401(13) 0.44259(16) 0.96247(10) 0.0217(3) Uani 1 1 d . . .
H25A H 0.6185 0.5554 0.9600 0.026 Uiso 1 1 calc R . .
H25B H 0.6278 0.4037 1.0301 0.026 Uiso 1 1 calc R . .
C26 C 0.76067(13) 0.41257(17) 0.95134(10) 0.0230(3) Uani 1 1 d . . .
H26A H 0.7776 0.3001 0.9577 0.028 Uiso 1 1 calc R . .
H26B H 0.7652 0.4458 0.8821 0.028 Uiso 1 1 calc R . .
C32 C 0.93424(14) 0.43143(19) 1.10757(11) 0.0285(3) Uani 1 1 d . . .
H32 H 0.9433 0.3236 1.1213 0.034 Uiso 1 1 calc R . .
C34 C 0.96065(14) 0.68311(19) 1.11917(12) 0.0299(4) Uani 1 1 d . . .
H34 H 0.9922 0.7819 1.1431 0.036 Uiso 1 1 calc R . .
C35 C 0.86783(14) 0.65447(17) 1.03581(11) 0.0267(3) Uani 1 1 d . . .
H35 H 0.8218 0.7291 0.9901 0.032 Uiso 1 1 calc R . .
O1A O 0.7709(2) 0.9966(3) 0.7281(2) 0.0390(6) Uani 0.50 1 d PD A 1
H1AA H 0.718(3) 1.063(4) 0.732(4) 0.059 Uiso 0.50 1 d PD B 1
O4A O 0.71341(14) 0.73383(17) 0.80131(10) 0.0470(4) Uani 1 1 d D . .
H4AA H 0.731(2) 0.6611(19) 0.7666(18) 0.071 Uiso 1 1 d D . .
H4AB H 0.743(2) 0.8141(17) 0.787(2) 0.071 Uiso 1 1 d D . .
O3A O 0.8109(2) 1.0567(3) 0.82089(17) 0.0270(5) Uani 0.50 1 d PD C 2
O2A O 0.9424(2) 0.9676(3) 0.90333(19) 0.0361(5) Uani 0.50 1 d PD D 1
H2AA H 0.915(3) 1.024(4) 0.939(2) 0.054 Uiso 0.50 1 d PD E 1
H2AB H 1.0114(14) 0.969(5) 0.898(3) 0.054 Uiso 0.50 1 d PD F 1
H3AA H 0.761(3) 1.118(4) 0.788(3) 0.054 Uiso 0.50 1 d PD G 2
H3AB H 0.810(4) 1.051(5) 0.8816(10) 0.054 Uiso 0.50 1 d PD H 2
H1AB H 0.837(2) 1.023(3) 0.770(2) 0.054 Uiso 0.50 1 d PD I 1

loop_
_atom_site_aniso_label
_atom_site_aniso_U_11
_atom_site_aniso_U_22
_atom_site_aniso_U_33
_atom_site_aniso_U_23
_atom_site_aniso_U_13
_atom_site_aniso_U_12
O22 0.0377(6) 0.0203(5) 0.0213(5) 0.0028(4) 0.0114(4) 0.0018(4)
O42 0.0426(7) 0.0379(7) 0.0348(6) -0.0133(5) 0.0235(5) -0.0122(5)
O43 0.0256(5) 0.0423(7) 0.0173(5) 0.0014(4) 0.0044(4) 0.0024(5)
N23 0.0285(6) 0.0162(6) 0.0121(5) 0.0001(4) 0.0042(4) -0.0038(4)
N31 0.0298(6) 0.0225(6) 0.0149(6) 0.0003(5) -0.0014(5) 0.0005(5)
N33 0.0289(7) 0.0412(8) 0.0149(6) -0.0010(5) -0.0025(5) 0.0002(6)
C11 0.0353(8) 0.0135(6) 0.0118(6) -0.0032(5) 0.0057(5) -0.0059(5)
C12 0.0336(8) 0.0135(6) 0.0139(6) -0.0038(5) 0.0062(6) -0.0053(5)
C13 0.0336(8) 0.0169(6) 0.0131(6) -0.0035(5) 0.0067(5) -0.0086(6)
C21 0.0259(7) 0.0186(7) 0.0145(6) -0.0001(5) 0.0043(5) -0.0063(5)
C41 0.0332(8) 0.0160(7) 0.0195(7) -0.0013(5) 0.0102(6) -0.0045(5)
C24 0.0320(7) 0.0207(7) 0.0125(6) 0.0011(5) 0.0061(5) -0.0059(6)
C25 0.0318(8) 0.0203(7) 0.0123(6) -0.0001(5) 0.0048(5) -0.0027(6)
C26 0.0304(7) 0.0214(7) 0.0140(6) -0.0020(5) 0.0002(5) -0.0006(6)
C32 0.0345(8) 0.0300(8) 0.0171(7) 0.0038(6) -0.0001(6) 0.0023(6)
C34 0.0306(8) 0.0304(8) 0.0269(8) -0.0072(6) 0.0042(6) -0.0030(6)
C35 0.0301(8) 0.0224(7) 0.0239(7) -0.0002(6) 0.0007(6) 0.0005(6)
O1A 0.0347(12) 0.0427(14) 0.0385(14) 0.0021(11) 0.0077(10) 0.0070(10)
O4A 0.0648(9) 0.0485(8) 0.0327(7) 0.0085(6) 0.0215(6) 0.0292(7)
O3A 0.0310(11) 0.0295(11) 0.0209(10) -0.0001(9) 0.0076(9) 0.0018(9)
O2A 0.0240(11) 0.0447(14) 0.0412(14) -0.0052(11) 0.0114(10) -0.0020(10)

loop_
_atom_type_symbol
_atom_type_description
_atom_type_scat_dispersion_real
_atom_type_scat_dispersion_imag
_atom_type_scat_source
C C 0.0181 0.0091 'International Tables Vol C Tables 4.2.6.8 and 6.1.1.4'
H H 0.0000 0.0000 'International Tables Vol C Tables 4.2.6.8 and 6.1.1.4'
N N 0.0311 0.0180 'International Tables Vol C Tables 4.2.6.8 and 6.1.1.4'
O O 0.0492 0.0322 'International Tables Vol C Tables 4.2.6.8 and 6.1.1.4'

loop_
_exptl_crystal_face_index_h
_exptl_crystal_face_index_k
_exptl_crystal_face_index_l
_exptl_crystal_face_perp_dist
_exptl_oxdiff_crystal_face_indexfrac_h
_exptl_oxdiff_crystal_face_indexfrac_k
_exptl_oxdiff_crystal_face_indexfrac_l
_exptl_oxdiff_crystal_face_x
_exptl_oxdiff_crystal_face_y
_exptl_oxdiff_crystal_face_z
-2 2 8 0.0938 -1.9981 1.9956 7.9993 0.9569 0.0248 0.2239
-1 5 5 0.0984 -1.0067 4.9989 5.0011 0.9750 0.0268 -0.4134
2 2 -8 0.0709 1.9899 2.0060 -7.9977 -0.5553 0.0242 -0.8113
2 -3 -7 0.0902 2.0008 -2.9965 -7.0000 -0.9625 -0.0717 -0.0149
0 -6 -1 0.1010 0.0117 -6.0020 -1.0022 -0.6974 -0.0388 0.8191
-1 -5 4 0.1124 -0.9868 -5.0046 3.9972 -0.1241 -0.0611 0.9931
7 0 1 0.0164 6.9969 0.0043 0.9984 0.1055 -1.0065 -0.0114
-7 0 0 0.0608 -6.9962 -0.0048 0.0013 -0.0106 0.9718 0.0734
-3 -1 9 0.1113 -2.9908 -1.0068 8.9981 0.7491 0.0922 0.7370

loop_
_geom_angle_atom_site_label_1
_geom_angle_atom_site_label_2
_geom_angle_atom_site_label_3
_geom_angle
_geom_angle_site_symmetry_1
C21 N23 H23 118.3 .
C21 N23 C24 123.46(12) .
C24 N23 H23 118.3 .
C32 N31 C26 125.75(13) .
C32 N31 C35 108.67(13) .
C35 N31 C26 125.57(12) .
C32 N33 H33 125.7 .
C32 N33 C34 108.69(13) .
C34 N33 H33 125.7 .
C12 C11 C21 122.93(13) .
C13 C11 C12 119.84(13) 3_666
C13 C11 C21 117.08(13) 3_666
C11 C12 C41 122.67(12) .
C13 C12 C11 118.59(14) .
C13 C12 C41 118.72(13) .
C11 C13 C12 121.57(14) 3_666
C11 C13 H13 119.2 3_666
C12 C13 H13 119.2 .
O22 C21 N23 124.20(12) .
O22 C21 C11 120.27(12) .
N23 C21 C11 115.37(12) .
O42 C41 O43 125.55(14) .
O42 C41 C12 118.01(13) .
O43 C41 C12 116.44(12) .
N23 C24 H24A 109.2 .
N23 C24 H24B 109.2 .
N23 C24 C25 112.04(11) .
H24A C24 H24B 107.9 .
C25 C24 H24A 109.2 .
C25 C24 H24B 109.2 .
C24 C25 H25A 109.4 .
C24 C25 H25B 109.4 .
H25A C25 H25B 108.0 .
C26 C25 C24 111.04(11) .
C26 C25 H25A 109.4 .
C26 C25 H25B 109.4 .
N31 C26 C25 111.70(11) .
N31 C26 H26A 109.3 .
N31 C26 H26B 109.3 .
C25 C26 H26A 109.3 .
C25 C26 H26B 109.3 .
H26A C26 H26B 107.9 .
N31 C32 N33 108.62(14) .
N31 C32 H32 125.7 .
N33 C32 H32 125.7 .
N33 C34 H34 126.4 .
C35 C34 N33 107.26(14) .
C35 C34 H34 126.4 .
N31 C35 H35 126.6 .
C34 C35 N31 106.76(13) .
C34 C35 H35 126.6 .
H1AA O1A H1AB 108(2) .
H4AA O4A H4AB 109(2) .
H1AA O3A H1AB 71.2(17) .
H3AA O3A H3AB 113(2) .
H2AA O2A H2AB 126(3) .

loop_
_geom_bond_atom_site_label_1
_geom_bond_atom_site_label_2
_geom_bond_distance
_geom_bond_site_symmetry_2
O22 C21 1.2386(17) .
O42 C41 1.2456(18) .
O43 C41 1.2608(17) .
N23 H23 0.8800 .
N23 C21 1.3310(18) .
N23 C24 1.4598(16) .
N31 C26 1.4730(18) .
N31 C32 1.3281(19) .
N31 C35 1.380(2) .
N33 H33 0.8800 .
N33 C32 1.328(2) .
N33 C34 1.373(2) .
C11 C12 1.404(2) .
C11 C13 1.393(2) 3_666
C11 C21 1.5040(18) .
C12 C13 1.3949(19) .
C12 C41 1.512(2) .
C13 C11 1.393(2) 3_666
C13 H13 0.9500 .
C24 H24A 0.9900 .
C24 H24B 0.9900 .
C24 C25 1.5241(19) .
C25 H25A 0.9900 .
C25 H25B 0.9900 .
C25 C26 1.520(2) .
C26 H26A 0.9900 .
C26 H26B 0.9900 .
C32 H32 0.9500 .
C34 H34 0.9500 .
C34 C35 1.352(2) .
C35 H35 0.9500 .
O1A H1AA 0.844(10) .
O1A H1AB 0.852(10) .
O4A H4AA 0.839(10) .
O4A H4AB 0.819(10) .
O3A H3AA 0.820(2) .
O3A H3AB 0.820(2) .
O2A H2AA 0.805(10) .
O2A H2AB 0.812(10) .

loop_
_geom_hbond_atom_site_label_D
_geom_hbond_atom_site_label_H
_geom_hbond_atom_site_label_A
_geom_hbond_distance_DH
_geom_hbond_distance_HA
_geom_hbond_distance_DA
_geom_hbond_angle_DHA
_geom_hbond_site_symmetry_A
N23 H23 O22 0.88 2.17 2.9696(16) 150.2 2_656
N33 H33 O43 0.88 1.80 2.6488(16) 161.2 3_767
O1A H1AA O22 0.844(10) 1.865(15) 2.692(3) 166(5) 1_565
O4A H4AA O43 0.839(10) 1.976(10) 2.8118(17) 174(3) .
O4A H4AB O1A 0.819(10) 1.828(13) 2.626(3) 165(3) .
O4A H4AB O3A 0.819(10) 2.240(14) 2.991(3) 153(2) .
O2A H2AA O42 0.805(10) 2.00(2) 2.740(3) 152(4) 4_576
O2A H2AB O42 0.812(10) 1.83(2) 2.564(2) 151(3) 2_756
O3A H3AB O42 0.820(2) 2.191(7) 3.005(2) 172(5) 4_576
O1A H1AB O2A 0.852(10) 1.94(2) 2.659(3) 141(2) .

loop_
_geom_torsion_atom_site_label_1
_geom_torsion_atom_site_label_2
_geom_torsion_atom_site_label_3
_geom_torsion_atom_site_label_4
_geom_torsion
_geom_torsion_site_symmetry_1
_geom_torsion_site_symmetry_4
N23 C24 C25 C26 -66.76(15) . .
N33 C34 C35 N31 0.02(18) . .
C11 C12 C13 C11 0.2(2) . 3_666
C11 C12 C41 O42 147.60(14) . .
C11 C12 C41 O43 -33.37(19) . .
C12 C11 C21 O22 -67.92(18) . .
C12 C11 C21 N23 116.46(15) . .
C13 C11 C12 C13 -0.2(2) 3_666 .
C13 C11 C12 C41 177.95(12) 3_666 .
C13 C11 C21 O22 107.64(16) 3_666 .
C13 C11 C21 N23 -67.98(16) 3_666 .
C13 C12 C41 O42 -34.25(19) . .
C13 C12 C41 O43 144.78(13) . .
C21 N23 C24 C25 114.97(14) . .
C21 C11 C12 C13 175.24(12) . .
C21 C11 C12 C41 -6.6(2) . .
C41 C12 C13 C11 -178.02(12) . 3_666
C24 N23 C21 O22 -3.1(2) . .
C24 N23 C21 C11 172.28(12) . .
C24 C25 C26 N31 176.78(11) . .
C26 N31 C32 N33 -179.32(13) . .
C26 N31 C35 C34 179.25(13) . .
C32 N31 C26 C25 110.99(16) . .
C32 N31 C35 C34 0.08(18) . .
C32 N33 C34 C35 -0.11(18) . .
C34 N33 C32 N31 0.16(18) . .
C35 N31 C26 C25 -68.04(18) . .
C35 N31 C32 N33 -0.15(18) . .
